data_4312341
loop_
_publ_author_name
'Ryo Horikoshi'
'Chisato Nambu'
'Tomoyuki Mochida'

_publ_contact_author_address
;
Department of Chemistry, Faculty of Science, Toho University Miyama 2-2-1, 
Funabashi, Chiba, 274-8510, Japan 
;
_publ_contact_author_email ' mochida@chem.sci.toho-u.ac.jp '
_publ_contact_author_fax ' +81-47-472-4406 '
_publ_contact_author_name ' Dr. Tomoyuki Mochida '
_publ_contact_author_phone ' +81-47-472-4406 '
_publ_section_title
;
 Metal-Centered Ferrocene Clusters from 5-Ferrocenylpyrimidine and
 Ferrocenylpyrazine
;
_journal_name_full 'Inorganic Chemistry'
_journal_page_first 6868
_journal_page_last 6875
_journal_paper_doi 10.1021/ic034684y
_journal_volume 42
_journal_year 2003
_chemical_formula_moiety 'C14 H12 Fe N2 '
_chemical_formula_sum 'C14 H12 Fe N2'
_chemical_formula_weight 264.11
_space_group_IT_number 14
_symmetry_cell_setting monoclinic
_symmetry_Int_Tables_number 14
_symmetry_space_group_name_Hall '-P 2ybc'
_symmetry_space_group_name_H-M 'P 1 21/c 1'
_cell_angle_alpha 90
_cell_angle_beta 95.04(3)
_cell_angle_gamma 90
_cell_formula_units_Z 4
_cell_length_a 6.897(4)
_cell_length_b 9.911(2)
_cell_length_c 16.868(3)
_cell_measurement_reflns_used 25
_cell_measurement_temperature 296.2
_cell_measurement_theta_max 15.0
_cell_measurement_theta_min 14.8
_cell_volume 1148.6(7)
_computing_cell_refinement 'MSC/AFC Diffractometer Control'
_computing_data_collection 'MSC/AFC Diffractometer Control'
_computing_data_reduction 'teXsan Ver. 1.11'
_computing_publication_material 'teXsan Ver. 1.11'
_computing_structure_refinement 'teXsan Ver. 1.10'
_computing_structure_solution SIR92
_diffrn_measured_fraction_theta_full 1.0000
_diffrn_measured_fraction_theta_max 1.0000
_diffrn_measurement_device_type 'Rigaku AFC5S'
_diffrn_measurement_method \w-2\q
_diffrn_radiation_type 'Mo K\a'
_diffrn_radiation_wavelength 0.7107
_diffrn_reflns_av_R_equivalents 0.029
_diffrn_reflns_limit_h_max 8
_diffrn_reflns_limit_h_min 0
_diffrn_reflns_limit_k_max 12
_diffrn_reflns_limit_k_min 0
_diffrn_reflns_limit_l_max 21
_diffrn_reflns_limit_l_min -21
_diffrn_reflns_number 3013
_diffrn_reflns_theta_full 27.51
_diffrn_reflns_theta_max 27.51
_diffrn_standards_decay_% 2.47
_diffrn_standards_interval_count 150
_diffrn_standards_number 3
_exptl_absorpt_coefficient_mu 1.287
_exptl_absorpt_correction_T_max 0.994
_exptl_absorpt_correction_T_min 0.788
_exptl_absorpt_correction_type psi-scan
_exptl_absorpt_process_details '(North, Phillips & Mathews, 1968)'
_exptl_crystal_colour orange
_exptl_crystal_density_diffrn 1.527
_exptl_crystal_density_method 'not measured'
_exptl_crystal_description prismatic
_exptl_crystal_size_max 0.8
_exptl_crystal_size_mid 0.3
_exptl_crystal_size_min 0.3
_refine_diff_density_max 0.35
_refine_diff_density_min -0.78
_refine_ls_extinction_method none
_refine_ls_goodness_of_fit_ref 1.061
_refine_ls_hydrogen_treatment noref
_refine_ls_number_parameters 154
_refine_ls_number_reflns 2309
_refine_ls_R_factor_gt 0.0415
_refine_ls_shift/su_max 0.0002
_refine_ls_structure_factor_coef Fsqd
_refine_ls_weighting_details 'w = 1/[\s^2^(Fo^2^) + (0.10000(Max(Fo^2^,0) + 2Fc^2^)/3)^2^]'
_refine_ls_weighting_scheme calc
_refine_ls_wR_factor_ref 0.1216
_reflns_number_gt 2309
_reflns_number_total 2632
_reflns_threshold_expression F^2^>2.0\s(F^2^)
_cod_data_source_file ic034684ysi20030624_114254_1.cif
_cod_data_source_block L1
_cod_original_cell_volume 1148.5(7)
_cod_original_formula_sum 'C14 H12 Fe N2 '
_cod_database_code 4312341

loop_
_symmetry_equiv_pos_as_xyz
x,y,z
-x,1/2+y,1/2-z
-x,-y,-z
x,1/2-y,1/2+z

loop_
_atom_site_label
_atom_site_type_symbol
_atom_site_fract_x
_atom_site_fract_y
_atom_site_fract_z
_atom_site_U_iso_or_equiv
_atom_site_adp_type
_atom_site_occupancy
_atom_site_calc_flag
_atom_site_refinement_flags
_atom_site_disorder_assembly
_atom_site_disorder_group
Fe Fe 0.23963(5) 0.35816(3) -0.17402(2) 0.0307(1) Uani 1.00 d . . .
N(1) N 0.6085(4) 0.1016(3) 0.0704(1) 0.0552(7) Uani 1.00 d . . .
N(2) N 0.8244(4) 0.1359(3) -0.0288(2) 0.0712(10) Uani 1.00 d . . .
C(1) C 0.7703(5) 0.0773(3) 0.0358(2) 0.0562(8) Uani 1.00 d . . .
C(2) C 0.7043(4) 0.2310(3) -0.0609(2) 0.0597(9) Uani 1.00 d . . .
C(3) C 0.5303(3) 0.2651(2) -0.0314(1) 0.0351(6) Uani 1.00 d . . .
C(4) C 0.4932(4) 0.1944(3) 0.0369(2) 0.0453(7) Uani 1.00 d . . .
C(5) C 0.4015(4) 0.3693(2) -0.0668(1) 0.0344(6) Uani 1.00 d . . .
C(6) C 0.1972(4) 0.3842(3) -0.0568(2) 0.0438(7) Uani 1.00 d . . .
C(7) C 0.1282(4) 0.4983(3) -0.1020(2) 0.0528(8) Uani 1.00 d . . .
C(8) C 0.2821(5) 0.5538(3) -0.1389(2) 0.0518(8) Uani 1.00 d . . .
C(9) C 0.4512(4) 0.4758(3) -0.1177(2) 0.0452(7) Uani 1.00 d . . .
C(10) C 0.0805(5) 0.1947(3) -0.2136(2) 0.0596(9) Uani 1.00 d . . .
C(11) C 0.2803(6) 0.1702(3) -0.2186(2) 0.0603(9) Uani 1.00 d . . .
C(12) C 0.3516(6) 0.2704(4) -0.2688(2) 0.0650(10) Uani 1.00 d . . .
C(13) C 0.1942(7) 0.3558(3) -0.2955(2) 0.063(1) Uani 1.00 d . . .
C(14) C 0.0274(5) 0.3092(4) -0.2614(2) 0.0615(9) Uani 1.00 d . . .
H(1) H 0.8560 0.0109 0.0598 0.0760 Uiso 1.00 calc . . .
H(2) H 0.7405 0.2775 -0.1063 0.0760 Uiso 1.00 calc . . .
H(3) H 0.3768 0.2148 0.0606 0.0760 Uiso 1.00 calc . . .
H(4) H 0.1225 0.3277 -0.0257 0.0760 Uiso 1.00 calc . . .
H(5) H -0.0022 0.5303 -0.1062 0.0760 Uiso 1.00 calc . . .
H(6) H 0.2749 0.6304 -0.1726 0.0760 Uiso 1.00 calc . . .
H(7) H 0.5766 0.4915 -0.1349 0.0760 Uiso 1.00 calc . . .
H(8) H -0.0039 0.1431 -0.1837 0.0760 Uiso 1.00 calc . . .
H(9) H 0.3543 0.0999 -0.1927 0.0760 Uiso 1.00 calc . . .
H(10) H 0.4817 0.2783 -0.2823 0.0760 Uiso 1.00 calc . . .
H(11) H 0.2007 0.4314 -0.3297 0.0760 Uiso 1.00 calc . . .
H(12) H -0.0989 0.3483 -0.2687 0.0760 Uiso 1.00 calc . . .

loop_
_atom_site_aniso_label
_atom_site_aniso_U_11
_atom_site_aniso_U_22
_atom_site_aniso_U_33
_atom_site_aniso_U_12
_atom_site_aniso_U_13
_atom_site_aniso_U_23
Fe 0.0339(2) 0.0287(2) 0.0293(2) -0.0001(1) 0.0023(1) -0.0019(1)
N(1) 0.074(2) 0.050(1) 0.041(1) 0.004(1) 0.002(1) 0.009(1)
N(2) 0.044(2) 0.078(2) 0.093(2) 0.018(1) 0.012(2) 0.035(2)
C(1) 0.057(2) 0.051(2) 0.058(2) 0.010(1) -0.006(1) 0.014(1)
C(2) 0.043(1) 0.071(2) 0.067(2) 0.014(1) 0.016(1) 0.032(2)
C(3) 0.035(1) 0.036(1) 0.034(1) -0.0030(9) 0.0004(9) 0.0001(9)
C(4) 0.054(2) 0.046(1) 0.037(1) 0.001(1) 0.010(1) 0.003(1)
C(5) 0.034(1) 0.037(1) 0.033(1) -0.0009(9) 0.0026(9) -0.0050(9)
C(6) 0.040(1) 0.058(2) 0.035(1) 0.006(1) 0.008(1) -0.007(1)
C(7) 0.051(2) 0.054(2) 0.052(1) 0.021(1) -0.004(1) -0.018(1)
C(8) 0.060(2) 0.031(1) 0.061(2) 0.002(1) -0.015(1) -0.003(1)
C(9) 0.042(1) 0.036(1) 0.055(2) -0.008(1) -0.007(1) 0.004(1)
C(10) 0.073(2) 0.042(1) 0.060(2) -0.014(2) -0.013(2) -0.008(1)
C(11) 0.094(3) 0.039(1) 0.045(2) 0.015(2) -0.009(2) -0.014(1)
C(12) 0.085(2) 0.071(2) 0.041(1) 0.021(2) 0.018(1) -0.010(1)
C(13) 0.097(3) 0.056(2) 0.033(1) 0.016(2) -0.003(2) -0.001(1)
C(14) 0.068(2) 0.054(2) 0.057(2) 0.003(2) -0.026(2) -0.014(1)

loop_
_atom_type_symbol
_atom_type_description
_atom_type_scat_dispersion_real
_atom_type_scat_dispersion_imag
_atom_type_scat_source
C C 0.003 0.002
;International Tables for Crystallography
(1992, Vol. C, Tables 4.2.6.8 and 6.1.1.1)
;
H H 0.000 0.000
;International Tables for Crystallography
(1992, Vol. C, Table 6.1.1.2)
;
N N 0.006 0.003
;International Tables for Crystallography
(1992, Vol. C, Tables 4.2.6.8 and 6.1.1.1)
;
Fe Fe 0.346 0.844
;International Tables for Crystallography
(1992, Vol. C, Tables 4.2.6.8 and 6.1.1.1)
;

loop_
_geom_angle_atom_site_label_1
_geom_angle_atom_site_label_2
_geom_angle_atom_site_label_3
_geom_angle
_geom_angle_site_symmetry_1
_geom_angle_site_symmetry_2
_geom_angle_site_symmetry_3
_geom_angle_publ_flag
C(5) Fe C(6) 41.3(1) . . 0_555 yes
C(5) Fe C(7) 69.0(1) . . 0_555 yes
C(5) Fe C(8) 68.81(10) . . 0_555 yes
C(5) Fe C(9) 40.76(10) . . 0_555 yes
C(5) Fe C(10) 124.7(1) . . 0_555 yes
C(5) Fe C(11) 107.1(1) . . 0_555 yes
C(5) Fe C(12) 120.3(1) . . 0_555 yes
C(5) Fe C(13) 155.6(2) . . 0_555 yes
C(5) Fe C(14) 162.4(1) . . 0_555 yes
C(6) Fe C(7) 40.8(1) . . 0_555 yes
C(6) Fe C(8) 68.2(1) . . 0_555 yes
C(6) Fe C(9) 68.5(1) . . 0_555 yes
C(6) Fe C(10) 107.4(1) . . 0_555 yes
C(6) Fe C(11) 120.6(1) . . 0_555 yes
C(6) Fe C(12) 156.0(1) . . 0_555 yes
C(6) Fe C(13) 161.8(2) . . 0_555 yes
C(6) Fe C(14) 125.1(1) . . 0_555 yes
C(7) Fe C(8) 39.8(1) . . 0_555 yes
C(7) Fe C(9) 67.9(1) . . 0_555 yes
C(7) Fe C(10) 121.1(1) . . 0_555 yes
C(7) Fe C(11) 156.0(2) . . 0_555 yes
C(7) Fe C(12) 161.7(1) . . 0_555 yes
C(7) Fe C(13) 124.9(1) . . 0_555 yes
C(7) Fe C(14) 107.9(1) . . 0_555 yes
C(8) Fe C(9) 40.7(1) . . 0_555 yes
C(8) Fe C(10) 155.6(1) . . 0_555 yes
C(8) Fe C(11) 162.7(2) . . 0_555 yes
C(8) Fe C(12) 125.5(1) . . 0_555 yes
C(8) Fe C(13) 107.9(1) . . 0_555 yes
C(8) Fe C(14) 120.7(1) . . 0_555 yes
C(9) Fe C(10) 162.1(1) . . 0_555 yes
C(9) Fe C(11) 125.4(1) . . 0_555 yes
C(9) Fe C(12) 107.8(1) . . 0_555 yes
C(9) Fe C(13) 121.0(1) . . 0_555 yes
C(9) Fe C(14) 155.7(1) . . 0_555 yes
C(10) Fe C(11) 40.5(2) . . 0_555 yes
C(10) Fe C(12) 68.4(2) . . 0_555 yes
C(10) Fe C(13) 68.4(1) . . 0_555 yes
C(10) Fe C(14) 40.8(1) . . 0_555 yes
C(11) Fe C(12) 40.9(1) . . 0_555 yes
C(11) Fe C(13) 68.5(1) . . 0_555 yes
C(11) Fe C(14) 68.3(1) . . 0_555 yes
C(12) Fe C(13) 40.7(1) . . 0_555 yes
C(12) Fe C(14) 68.2(2) . . 0_555 yes
C(13) Fe C(14) 40.3(2) . . 0_555 yes
C(1) N(1) C(4) 116.1(2) . . 0_555 yes
C(1) N(2) C(2) 115.8(3) . . 0_555 yes
N(1) C(1) N(2) 126.5(3) . . 0_555 yes
N(2) C(2) C(3) 123.6(3) . . 0_555 yes
C(2) C(3) C(4) 113.8(2) . . 0_555 yes
C(2) C(3) C(5) 122.9(2) . . 0_555 yes
C(4) C(3) C(5) 123.2(2) . . 0_555 yes
N(1) C(4) C(3) 124.2(3) . . 0_555 yes
Fe C(5) C(3) 126.3(2) . . 0_555 yes
Fe C(5) C(6) 69.2(1) . . 0_555 yes
Fe C(5) C(9) 69.4(1) . . 0_555 yes
C(3) C(5) C(6) 126.3(2) . . 0_555 yes
C(3) C(5) C(9) 127.2(2) . . 0_555 yes
C(6) C(5) C(9) 106.6(2) . . 0_555 yes
Fe C(6) C(5) 69.4(1) . . 0_555 yes
Fe C(6) C(7) 69.6(2) . . 0_555 yes
C(5) C(6) C(7) 107.6(3) . . 0_555 yes
Fe C(7) C(6) 69.6(1) . . 0_555 yes
Fe C(7) C(8) 70.1(2) . . 0_555 yes
C(6) C(7) C(8) 108.8(2) . . 0_555 yes
Fe C(8) C(7) 70.1(2) . . 0_555 yes
Fe C(8) C(9) 69.5(1) . . 0_555 yes
C(7) C(8) C(9) 108.3(2) . . 0_555 yes
Fe C(9) C(5) 69.9(1) . . 0_555 yes
Fe C(9) C(8) 69.8(1) . . 0_555 yes
C(5) C(9) C(8) 108.7(2) . . 0_555 yes
Fe C(10) C(11) 69.8(2) . . 0_555 yes
Fe C(10) C(14) 69.8(2) . . 0_555 yes
C(11) C(10) C(14) 107.9(3) . . 0_555 yes
Fe C(11) C(10) 69.7(2) . . 0_555 yes
Fe C(11) C(12) 69.3(2) . . 0_555 yes
C(10) C(11) C(12) 107.8(3) . . 0_555 yes
Fe C(12) C(11) 69.8(2) . . 0_555 yes
Fe C(12) C(13) 70.2(2) . . 0_555 yes
C(11) C(12) C(13) 108.1(3) . . 0_555 yes
Fe C(13) C(12) 69.1(2) . . 0_555 yes
Fe C(13) C(14) 69.8(2) . . 0_555 yes
C(12) C(13) C(14) 107.8(3) . . 0_555 yes
Fe C(14) C(10) 69.4(2) . . 0_555 yes
Fe C(14) C(13) 69.9(2) . . 0_555 yes
C(10) C(14) C(13) 108.3(3) . . 0_555 yes

loop_
_geom_bond_atom_site_label_1
_geom_bond_atom_site_label_2
_geom_bond_distance
_geom_bond_site_symmetry_1
_geom_bond_site_symmetry_2
_geom_bond_publ_flag
Fe C(5) 2.043(2) . . yes
Fe C(6) 2.040(3) . . yes
Fe C(7) 2.040(3) . . yes
Fe C(8) 2.040(3) . . yes
Fe C(9) 2.037(3) . . yes
Fe C(10) 2.037(3) . . yes
Fe C(11) 2.038(3) . . yes
Fe C(12) 2.031(3) . . yes
Fe C(13) 2.045(3) . . yes
Fe C(14) 2.043(3) . . yes
N(1) C(1) 1.326(4) . . yes
N(1) C(4) 1.311(4) . . yes
N(2) C(1) 1.319(4) . . yes
N(2) C(2) 1.337(4) . . yes
C(2) C(3) 1.381(4) . . yes
C(3) C(4) 1.391(3) . . yes
C(3) C(5) 1.456(3) . . yes
C(5) C(6) 1.441(4) . . yes
C(5) C(9) 1.421(4) . . yes
C(6) C(7) 1.423(4) . . yes
C(7) C(8) 1.390(4) . . yes
C(8) C(9) 1.419(4) . . yes
C(10) C(11) 1.409(6) . . yes
C(10) C(14) 1.422(5) . . yes
C(11) C(12) 1.420(5) . . yes
C(12) C(13) 1.418(5) . . yes
C(13) C(14) 1.408(6) . . yes

loop_
_geom_contact_atom_site_label_1
_geom_contact_atom_site_label_2
_geom_contact_distance
_geom_contact_site_symmetry_1
_geom_contact_site_symmetry_2
_geom_contact_publ_flag
N(1) N(1) 3.364(5) . 3_655 ?
N(1) C(4) 3.486(4) . 3_655 ?
N(1) C(1) 3.516(4) . 3_655 ?
N(1) C(12) 3.599(4) . 4_555 ?
N(2) C(1) 3.514(4) . 3_755 ?
C(1) C(4) 3.416(4) . 3_655 ?
C(3) C(8) 3.534(3) . 3_665 ?
C(3) C(9) 3.588(4) . 3_665 ?
C(4) C(8) 3.336(4) . 3_665 ?
C(4) C(12) 3.519(4) . 4_555 ?
C(4) C(9) 3.549(4) . 3_665 ?
C(5) C(9) 3.538(4) . 3_665 ?

loop_
_geom_torsion_atom_site_label_1
_geom_torsion_atom_site_label_2
_geom_torsion_atom_site_label_3
_geom_torsion_atom_site_label_4
_geom_torsion
_geom_torsion_site_symmetry_1
_geom_torsion_site_symmetry_2
_geom_torsion_site_symmetry_3
_geom_torsion_site_symmetry_4
_geom_torsion_publ_flag
Fe C(5) C(3) C(2) 70.2(3) 0_555 8_1 5_555 55_5 yes
Fe C(5) C(3) C(4) -112.3(3) 0_555 8_1 5_555 55_5 yes
Fe C(5) C(6) C(7) -59.3(2) 0_555 8_1 5_555 55_5 yes
Fe C(5) C(9) C(8) 59.1(2) 0_555 8_1 5_555 55_5 yes
Fe C(6) C(5) C(3) -120.4(2) 0_555 8_1 5_555 55_5 yes
Fe C(6) C(5) C(9) 59.6(2) 0_555 8_1 5_555 55_5 yes
Fe C(6) C(7) C(8) -59.4(2) 0_555 8_1 5_555 55_5 yes
Fe C(7) C(6) C(5) 59.2(2) 0_555 8_1 5_555 55_5 yes
Fe C(7) C(8) C(9) -59.1(2) 0_555 8_1 5_555 55_5 yes
Fe C(8) C(7) C(6) 59.1(2) 0_555 8_1 5_555 55_5 yes
Fe C(8) C(9) C(5) -59.2(2) 0_555 8_1 5_555 55_5 yes
Fe C(9) C(5) C(3) 120.5(2) 0_555 8_1 5_555 55_5 yes
Fe C(9) C(5) C(6) -59.5(2) 0_555 8_1 5_555 55_5 yes
Fe C(9) C(8) C(7) 59.5(2) 0_555 8_1 5_555 55_5 yes
Fe C(10) C(11) C(12) -59.0(2) 0_555 8_1 5_555 55_5 yes
Fe C(10) C(14) C(13) 59.3(2) 0_555 8_1 5_555 55_5 yes
Fe C(11) C(10) C(14) 59.7(2) 0_555 8_1 5_555 55_5 yes
Fe C(11) C(12) C(13) -60.0(2) 0_555 8_1 5_555 55_5 yes
Fe C(12) C(11) C(10) 59.3(2) 0_555 8_1 5_555 55_5 yes
Fe C(12) C(13) C(14) -59.3(2) 0_555 8_1 5_555 55_5 yes
Fe C(13) C(12) C(11) 59.8(2) 0_555 8_1 5_555 55_5 yes
Fe C(13) C(14) C(10) -58.9(2) 0_555 8_1 5_555 55_5 yes
Fe C(14) C(10) C(11) -59.6(2) 0_555 8_1 5_555 55_5 yes
Fe C(14) C(13) C(12) 58.9(2) 0_555 8_1 5_555 55_5 yes
N(1) C(1) N(2) C(2) 1.5(6) 0_555 8_1 5_555 55_5 yes
N(1) C(4) C(3) C(2) -1.2(4) 0_555 8_1 5_555 55_5 yes
N(1) C(4) C(3) C(5) -179.0(3) 0_555 8_1 5_555 55_5 yes
N(2) C(1) N(1) C(4) -0.8(5) 0_555 8_1 5_555 55_5 yes
N(2) C(2) C(3) C(4) 2.0(5) 0_555 8_1 5_555 55_5 yes
N(2) C(2) C(3) C(5) 179.8(3) 0_555 8_1 5_555 55_5 yes
C(1) N(1) C(4) C(3) 0.7(5) 0_555 8_1 5_555 55_5 yes
C(1) N(2) C(2) C(3) -2.1(6) 0_555 8_1 5_555 55_5 yes
C(2) C(3) C(5) C(6) 159.8(3) 0_555 8_1 5_555 55_5 yes
C(2) C(3) C(5) C(9) -20.3(4) 0_555 8_1 5_555 55_5 yes
C(3) C(5) Fe C(6) 120.5(3) 0_555 8_1 5_555 55_5 yes
C(3) C(5) Fe C(7) 158.2(2) 0_555 8_1 5_555 55_5 yes
C(3) C(5) Fe C(8) -158.9(2) 0_555 8_1 5_555 55_5 yes
C(3) C(5) Fe C(9) -121.6(3) 0_555 8_1 5_555 55_5 yes
C(3) C(5) Fe C(10) 44.2(3) 0_555 8_1 5_555 55_5 yes
C(3) C(5) Fe C(11) 3.3(3) 0_555 8_1 5_555 55_5 yes
C(3) C(5) Fe C(12) -39.3(3) 0_555 8_1 5_555 55_5 yes
C(3) C(5) Fe C(13) -72.2(4) 0_555 8_1 5_555 55_5 yes
C(3) C(5) Fe C(14) 75.1(4) 0_555 8_1 5_555 55_5 yes
C(3) C(5) C(6) C(7) -179.7(2) 0_555 8_1 5_555 55_5 yes
C(3) C(5) C(9) C(8) 179.7(2) 0_555 8_1 5_555 55_5 yes
C(4) C(3) C(5) C(6) -22.6(4) 0_555 8_1 5_555 55_5 yes
C(4) C(3) C(5) C(9) 157.3(3) 0_555 8_1 5_555 55_5 yes
C(5) Fe C(6) C(7) 119.0(2) 0_555 8_1 5_555 55_5 yes
C(5) Fe C(7) C(6) -38.2(2) 0_555 8_1 5_555 55_5 yes
C(5) Fe C(7) C(8) 81.7(2) 0_555 8_1 5_555 55_5 yes
C(5) Fe C(8) C(7) -82.2(2) 0_555 8_1 5_555 55_5 yes
C(5) Fe C(8) C(9) 37.4(2) 0_555 8_1 5_555 55_5 yes
C(5) Fe C(9) C(8) -119.9(2) 0_555 8_1 5_555 55_5 yes
C(5) Fe C(10) C(11) -74.8(2) 0_555 8_1 5_555 55_5 yes
C(5) Fe C(10) C(14) 166.2(2) 0_555 8_1 5_555 55_5 yes
C(5) Fe C(11) C(10) 124.0(2) 0_555 8_1 5_555 55_5 yes
C(5) Fe C(11) C(12) -116.8(2) 0_555 8_1 5_555 55_5 yes
C(5) Fe C(12) C(11) 81.1(2) 0_555 8_1 5_555 55_5 yes
C(5) Fe C(12) C(13) -159.9(2) 0_555 8_1 5_555 55_5 yes
C(5) Fe C(13) C(12) 46.1(4) 0_555 8_1 5_555 55_5 yes
C(5) Fe C(13) C(14) 165.3(2) 0_555 8_1 5_555 55_5 yes
C(5) Fe C(14) C(10) -40.2(5) 0_555 8_1 5_555 55_5 yes
C(5) Fe C(14) C(13) -159.8(3) 0_555 8_1 5_555 55_5 yes
C(5) C(6) Fe C(7) -119.0(2) 0_555 8_1 5_555 55_5 yes
C(5) C(6) Fe C(8) -82.3(2) 0_555 8_1 5_555 55_5 yes
C(5) C(6) Fe C(9) -38.3(1) 0_555 8_1 5_555 55_5 yes
C(5) C(6) Fe C(10) 123.2(2) 0_555 8_1 5_555 55_5 yes
C(5) C(6) Fe C(11) 81.0(2) 0_555 8_1 5_555 55_5 yes
C(5) C(6) Fe C(12) 47.3(4) 0_555 8_1 5_555 55_5 yes
C(5) C(6) Fe C(13) -163.2(4) 0_555 8_1 5_555 55_5 yes
C(5) C(6) Fe C(14) 164.7(2) 0_555 8_1 5_555 55_5 yes
C(5) C(6) C(7) C(8) -0.2(3) 0_555 8_1 5_555 55_5 yes
C(5) C(9) Fe C(6) 38.8(2) 0_555 8_1 5_555 55_5 yes
C(5) C(9) Fe C(7) 83.0(2) 0_555 8_1 5_555 55_5 yes
C(5) C(9) Fe C(8) 119.9(2) 0_555 8_1 5_555 55_5 yes
C(5) C(9) Fe C(10) -41.1(5) 0_555 8_1 5_555 55_5 yes
C(5) C(9) Fe C(11) -74.2(2) 0_555 8_1 5_555 55_5 yes
C(5) C(9) Fe C(12) -115.9(2) 0_555 8_1 5_555 55_5 yes
C(5) C(9) Fe C(13) -158.6(2) 0_555 8_1 5_555 55_5 yes
C(5) C(9) Fe C(14) 167.8(3) 0_555 8_1 5_555 55_5 yes
C(5) C(9) C(8) C(7) 0.3(3) 0_555 8_1 5_555 55_5 yes
C(6) Fe C(5) C(9) -117.9(2) 0_555 8_1 5_555 55_5 yes
C(6) Fe C(7) C(8) 120.0(2) 0_555 8_1 5_555 55_5 yes
C(6) Fe C(8) C(7) -37.6(2) 0_555 8_1 5_555 55_5 yes
C(6) Fe C(8) C(9) 81.9(2) 0_555 8_1 5_555 55_5 yes
C(6) Fe C(9) C(8) -81.1(2) 0_555 8_1 5_555 55_5 yes
C(6) Fe C(10) C(11) -117.0(2) 0_555 8_1 5_555 55_5 yes
C(6) Fe C(10) C(14) 124.0(2) 0_555 8_1 5_555 55_5 yes
C(6) Fe C(11) C(10) 80.9(2) 0_555 8_1 5_555 55_5 yes
C(6) Fe C(11) C(12) -159.8(2) 0_555 8_1 5_555 55_5 yes
C(6) Fe C(12) C(11) 46.9(4) 0_555 8_1 5_555 55_5 yes
C(6) Fe C(12) C(13) 165.9(3) 0_555 8_1 5_555 55_5 yes
C(6) Fe C(13) C(12) -161.6(4) 0_555 8_1 5_555 55_5 yes
C(6) Fe C(13) C(14) -42.3(5) 0_555 8_1 5_555 55_5 yes
C(6) Fe C(14) C(10) -75.3(3) 0_555 8_1 5_555 55_5 yes
C(6) Fe C(14) C(13) 165.1(2) 0_555 8_1 5_555 55_5 yes
C(6) C(5) Fe C(7) 37.8(2) 0_555 8_1 5_555 55_5 yes
C(6) C(5) Fe C(8) 80.6(2) 0_555 8_1 5_555 55_5 yes
C(6) C(5) Fe C(9) 117.9(2) 0_555 8_1 5_555 55_5 yes
C(6) C(5) Fe C(10) -76.3(2) 0_555 8_1 5_555 55_5 yes
C(6) C(5) Fe C(11) -117.2(2) 0_555 8_1 5_555 55_5 yes
C(6) C(5) Fe C(12) -159.8(2) 0_555 8_1 5_555 55_5 yes
C(6) C(5) Fe C(13) 167.3(3) 0_555 8_1 5_555 55_5 yes
C(6) C(5) Fe C(14) -45.4(4) 0_555 8_1 5_555 55_5 yes
C(6) C(5) C(9) C(8) -0.4(3) 0_555 8_1 5_555 55_5 yes
C(6) C(7) Fe C(8) -120.0(2) 0_555 8_1 5_555 55_5 yes
C(6) C(7) Fe C(9) -82.2(2) 0_555 8_1 5_555 55_5 yes
C(6) C(7) Fe C(10) 80.6(2) 0_555 8_1 5_555 55_5 yes
C(6) C(7) Fe C(11) 46.6(4) 0_555 8_1 5_555 55_5 yes
C(6) C(7) Fe C(12) -162.1(4) 0_555 8_1 5_555 55_5 yes
C(6) C(7) Fe C(13) 164.6(2) 0_555 8_1 5_555 55_5 yes
C(6) C(7) Fe C(14) 123.3(2) 0_555 8_1 5_555 55_5 yes
C(6) C(7) C(8) C(9) -0.1(3) 0_555 8_1 5_555 55_5 yes
C(7) Fe C(5) C(9) -80.2(2) 0_555 8_1 5_555 55_5 yes
C(7) Fe C(8) C(9) 119.5(2) 0_555 8_1 5_555 55_5 yes
C(7) Fe C(9) C(8) -37.0(2) 0_555 8_1 5_555 55_5 yes
C(7) Fe C(10) C(11) -159.6(2) 0_555 8_1 5_555 55_5 yes
C(7) Fe C(10) C(14) 81.5(2) 0_555 8_1 5_555 55_5 yes
C(7) Fe C(11) C(10) 47.4(4) 0_555 8_1 5_555 55_5 yes
C(7) Fe C(11) C(12) 166.7(3) 0_555 8_1 5_555 55_5 yes
C(7) Fe C(12) C(11) -162.6(4) 0_555 8_1 5_555 55_5 yes
C(7) Fe C(12) C(13) -43.6(5) 0_555 8_1 5_555 55_5 yes
C(7) Fe C(13) C(12) 164.7(2) 0_555 8_1 5_555 55_5 yes
C(7) Fe C(13) C(14) -76.0(2) 0_555 8_1 5_555 55_5 yes
C(7) Fe C(14) C(10) -117.1(2) 0_555 8_1 5_555 55_5 yes
C(7) Fe C(14) C(13) 123.2(2) 0_555 8_1 5_555 55_5 yes
C(7) C(6) Fe C(8) 36.7(2) 0_555 8_1 5_555 55_5 yes
C(7) C(6) Fe C(9) 80.7(2) 0_555 8_1 5_555 55_5 yes
C(7) C(6) Fe C(10) -117.7(2) 0_555 8_1 5_555 55_5 yes
C(7) C(6) Fe C(11) -159.9(2) 0_555 8_1 5_555 55_5 yes
C(7) C(6) Fe C(12) 166.3(3) 0_555 8_1 5_555 55_5 yes
C(7) C(6) Fe C(13) -44.1(5) 0_555 8_1 5_555 55_5 yes
C(7) C(6) Fe C(14) -76.3(2) 0_555 8_1 5_555 55_5 yes
C(7) C(6) C(5) C(9) 0.3(3) 0_555 8_1 5_555 55_5 yes
C(7) C(8) Fe C(9) -119.5(2) 0_555 8_1 5_555 55_5 yes
C(7) C(8) Fe C(10) 46.5(4) 0_555 8_1 5_555 55_5 yes
C(7) C(8) Fe C(11) -161.5(4) 0_555 8_1 5_555 55_5 yes
C(7) C(8) Fe C(12) 165.0(2) 0_555 8_1 5_555 55_5 yes
C(7) C(8) Fe C(13) 123.5(2) 0_555 8_1 5_555 55_5 yes
C(7) C(8) Fe C(14) 81.2(2) 0_555 8_1 5_555 55_5 yes
C(8) Fe C(5) C(9) -37.3(2) 0_555 8_1 5_555 55_5 yes
C(8) Fe C(10) C(11) 167.6(3) 0_555 8_1 5_555 55_5 yes
C(8) Fe C(10) C(14) 48.6(4) 0_555 8_1 5_555 55_5 yes
C(8) Fe C(11) C(10) -162.6(3) 0_555 8_1 5_555 55_5 yes
C(8) Fe C(11) C(12) -43.3(5) 0_555 8_1 5_555 55_5 yes
C(8) Fe C(12) C(11) 165.5(2) 0_555 8_1 5_555 55_5 yes
C(8) Fe C(12) C(13) -75.5(3) 0_555 8_1 5_555 55_5 yes
C(8) Fe C(13) C(12) 124.1(2) 0_555 8_1 5_555 55_5 yes
C(8) Fe C(13) C(14) -116.7(2) 0_555 8_1 5_555 55_5 yes
C(8) Fe C(14) C(10) -158.9(2) 0_555 8_1 5_555 55_5 yes
C(8) Fe C(14) C(13) 81.5(2) 0_555 8_1 5_555 55_5 yes
C(8) C(7) Fe C(9) 37.8(2) 0_555 8_1 5_555 55_5 yes
C(8) C(7) Fe C(10) -159.5(2) 0_555 8_1 5_555 55_5 yes
C(8) C(7) Fe C(11) 166.6(3) 0_555 8_1 5_555 55_5 yes
C(8) C(7) Fe C(12) -42.2(5) 0_555 8_1 5_555 55_5 yes
C(8) C(7) Fe C(13) -75.4(2) 0_555 8_1 5_555 55_5 yes
C(8) C(7) Fe C(14) -116.7(2) 0_555 8_1 5_555 55_5 yes
C(8) C(9) Fe C(10) -161.0(4) 0_555 8_1 5_555 55_5 yes
C(8) C(9) Fe C(11) 165.9(2) 0_555 8_1 5_555 55_5 yes
C(8) C(9) Fe C(12) 124.1(2) 0_555 8_1 5_555 55_5 yes
C(8) C(9) Fe C(13) 81.5(2) 0_555 8_1 5_555 55_5 yes
C(8) C(9) Fe C(14) 47.9(4) 0_555 8_1 5_555 55_5 yes
C(9) Fe C(10) C(11) -43.3(5) 0_555 8_1 5_555 55_5 yes
C(9) Fe C(10) C(14) -162.3(4) 0_555 8_1 5_555 55_5 yes
C(9) Fe C(11) C(10) 165.0(2) 0_555 8_1 5_555 55_5 yes
C(9) Fe C(11) C(12) -75.7(2) 0_555 8_1 5_555 55_5 yes
C(9) Fe C(12) C(11) 123.9(2) 0_555 8_1 5_555 55_5 yes
C(9) Fe C(12) C(13) -117.1(2) 0_555 8_1 5_555 55_5 yes
C(9) Fe C(13) C(12) 81.4(2) 0_555 8_1 5_555 55_5 yes
C(9) Fe C(13) C(14) -159.4(2) 0_555 8_1 5_555 55_5 yes
C(9) Fe C(14) C(10) 166.9(3) 0_555 8_1 5_555 55_5 yes
C(9) Fe C(14) C(13) 47.3(4) 0_555 8_1 5_555 55_5 yes
C(9) C(5) Fe C(10) 165.8(2) 0_555 8_1 5_555 55_5 yes
C(9) C(5) Fe C(11) 124.9(2) 0_555 8_1 5_555 55_5 yes
C(9) C(5) Fe C(12) 82.3(2) 0_555 8_1 5_555 55_5 yes
C(9) C(5) Fe C(13) 49.4(3) 0_555 8_1 5_555 55_5 yes
C(9) C(5) Fe C(14) -163.3(4) 0_555 8_1 5_555 55_5 yes
C(9) C(8) Fe C(10) 166.0(3) 0_555 8_1 5_555 55_5 yes
C(9) C(8) Fe C(11) -42.0(5) 0_555 8_1 5_555 55_5 yes
C(9) C(8) Fe C(12) -75.4(2) 0_555 8_1 5_555 55_5 yes
C(9) C(8) Fe C(13) -117.0(2) 0_555 8_1 5_555 55_5 yes
C(9) C(8) Fe C(14) -159.2(2) 0_555 8_1 5_555 55_5 yes
C(10) Fe C(11) C(12) 119.3(3) 0_555 8_1 5_555 55_5 yes
C(10) Fe C(12) C(11) -37.5(2) 0_555 8_1 5_555 55_5 yes
C(10) Fe C(12) C(13) 81.5(2) 0_555 8_1 5_555 55_5 yes
C(10) Fe C(13) C(12) -81.6(2) 0_555 8_1 5_555 55_5 yes
C(10) Fe C(13) C(14) 37.6(2) 0_555 8_1 5_555 55_5 yes
C(10) Fe C(14) C(13) -119.7(3) 0_555 8_1 5_555 55_5 yes
C(10) C(11) Fe C(12) -119.3(3) 0_555 8_1 5_555 55_5 yes
C(10) C(11) Fe C(13) -81.5(2) 0_555 8_1 5_555 55_5 yes
C(10) C(11) Fe C(14) -38.0(2) 0_555 8_1 5_555 55_5 yes
C(10) C(11) C(12) C(13) -0.7(3) 0_555 8_1 5_555 55_5 yes
C(10) C(14) Fe C(11) 37.7(2) 0_555 8_1 5_555 55_5 yes
C(10) C(14) Fe C(12) 81.8(2) 0_555 8_1 5_555 55_5 yes
C(10) C(14) Fe C(13) 119.7(3) 0_555 8_1 5_555 55_5 yes
C(10) C(14) C(13) C(12) -0.1(4) 0_555 8_1 5_555 55_5 yes
C(11) Fe C(10) C(14) -119.0(3) 0_555 8_1 5_555 55_5 yes
C(11) Fe C(12) C(13) 119.0(3) 0_555 8_1 5_555 55_5 yes
C(11) Fe C(13) C(12) -37.9(2) 0_555 8_1 5_555 55_5 yes
C(11) Fe C(13) C(14) 81.3(2) 0_555 8_1 5_555 55_5 yes
C(11) Fe C(14) C(13) -82.0(2) 0_555 8_1 5_555 55_5 yes
C(11) C(10) Fe C(12) 37.9(2) 0_555 8_1 5_555 55_5 yes
C(11) C(10) Fe C(13) 81.8(2) 0_555 8_1 5_555 55_5 yes
C(11) C(10) Fe C(14) 119.0(3) 0_555 8_1 5_555 55_5 yes
C(11) C(10) C(14) C(13) -0.3(4) 0_555 8_1 5_555 55_5 yes
C(11) C(12) Fe C(13) -119.0(3) 0_555 8_1 5_555 55_5 yes
C(11) C(12) Fe C(14) -81.6(2) 0_555 8_1 5_555 55_5 yes
C(11) C(12) C(13) C(14) 0.5(4) 0_555 8_1 5_555 55_5 yes
C(12) Fe C(10) C(14) -81.1(2) 0_555 8_1 5_555 55_5 yes
C(12) Fe C(13) C(14) 119.3(3) 0_555 8_1 5_555 55_5 yes
C(12) Fe C(14) C(13) -37.8(2) 0_555 8_1 5_555 55_5 yes
C(12) C(11) Fe C(13) 37.8(2) 0_555 8_1 5_555 55_5 yes
C(12) C(11) Fe C(14) 81.3(2) 0_555 8_1 5_555 55_5 yes
C(12) C(11) C(10) C(14) 0.6(3) 0_555 8_1 5_555 55_5 yes
C(12) C(13) Fe C(14) -119.3(3) 0_555 8_1 5_555 55_5 yes
C(13) Fe C(10) C(14) -37.2(2) 0_555 8_1 5_555 55_5 yes
C(13) C(12) Fe C(14) 37.4(2) 0_555 8_1 5_555 55_5 yes
C(13) C(12) Fe C(14) 37.4(2) 0_555 8_1 5_555 55_5 yes
